data_4345302
loop_
_publ_author_name
'Petrus, Rafa\/l'
'Utko, J\'ozef'
'Lis, Tadeusz'
'Sobota, Piotr'

_publ_section_title
;
 Impact of Group 13 Metals on Cp2TiCl2 Reduction and Structural
 Characterization of Resulting Compounds
;
_journal_name_full 'Inorganic Chemistry'
_journal_paper_doi 10.1021/acs.inorgchem.6b02824
_journal_year 2017
_chemical_formula_moiety 'C21 H30 O3 Ti2, Cl4 Ga'
_chemical_formula_sum 'C21 H30 Cl4 Ga O3 Ti2'
_chemical_formula_weight 637.85
_space_group_crystal_system monoclinic
_space_group_IT_number 14
_space_group_name_Hall '-P 2yn'
_space_group_name_H-M_alt 'P 1 21/n 1'
_symmetry_space_group_name_Hall '-P 2yn'
_symmetry_space_group_name_H-M 'P 1 21/n 1'
_atom_sites_solution_hydrogens geom
_audit_creation_method SHELXL-2014/7
_cell_angle_alpha 90
_cell_angle_beta 108.32(2)
_cell_angle_gamma 90
_cell_formula_units_Z 8
_cell_length_a 25.809(5)
_cell_length_b 7.9901(15)
_cell_length_c 26.998(5)
_cell_measurement_reflns_used 25159
_cell_measurement_temperature 100(2)
_cell_measurement_theta_max 29.4997
_cell_measurement_theta_min 2.8643
_cell_volume 5285.3(18)
_computing_cell_refinement 'CrysAlis PRO (Agilent, 2011)'
_computing_data_collection 'CrysAlis PRO (Agilent, 2011)'
_computing_data_reduction 'CrysAlis PRO (Agilent, 2011)'
_computing_molecular_graphics 'DIAMOND  (Brandenburg, 2007)'
_computing_publication_material 'SHELXL-2014/7 (Sheldrick, 2014)'
_computing_structure_refinement 'SHELXL-2014/7 (Sheldrick, 2014)'
_computing_structure_solution 'SHELXS-2014/7 (Sheldrick, 2014)'
_diffrn_ambient_temperature 100(2)
_diffrn_measured_fraction_theta_full 0.999
_diffrn_measured_fraction_theta_max 0.995
_diffrn_measurement_device_type 'Xcalibur PX \k-geometry diffractometer'
_diffrn_measurement_method '\w and \f'
_diffrn_radiation_type MoK\a
_diffrn_radiation_wavelength 0.71073
_diffrn_reflns_av_R_equivalents 0.0802
_diffrn_reflns_av_unetI/netI 0.0543
_diffrn_reflns_Laue_measured_fraction_full 0.999
_diffrn_reflns_Laue_measured_fraction_max 0.995
_diffrn_reflns_limit_h_max 35
_diffrn_reflns_limit_h_min -33
_diffrn_reflns_limit_k_max 11
_diffrn_reflns_limit_k_min -8
_diffrn_reflns_limit_l_max 36
_diffrn_reflns_limit_l_min -37
_diffrn_reflns_number 71411
_diffrn_reflns_point_group_measured_fraction_full 0.999
_diffrn_reflns_point_group_measured_fraction_max 0.995
_diffrn_reflns_theta_full 25.500
_diffrn_reflns_theta_max 29.565
_diffrn_reflns_theta_min 2.870
_diffrn_source 'Enhance (Mo) X-ray Source'
_exptl_absorpt_coefficient_mu 2.027
_exptl_absorpt_correction_T_max 0.755
_exptl_absorpt_correction_T_min 0.437
_exptl_absorpt_correction_type analytical
_exptl_absorpt_process_details
;
CrysAlisPro, Agilent Technologies,
Version 1.171.36.28 (release 01-02-2013 CrysAlis171 .NET)
(compiled Feb  1 2013,16:14:44)
Analytical numeric absorption correction using a multifaceted crystal
model based on expressions derived by R.C. Clark & J.S. Reid.
(Clark, R. C. & Reid, J. S. (1995). Acta Cryst. A51, 887-897)
;
_exptl_crystal_colour blue
_exptl_crystal_density_diffrn 1.603
_exptl_crystal_description block
_exptl_crystal_F_000 2584
_exptl_crystal_size_max 0.500
_exptl_crystal_size_mid 0.250
_exptl_crystal_size_min 0.160
_refine_diff_density_max 0.995
_refine_diff_density_min -2.393
_refine_diff_density_rms 0.147
_refine_ls_extinction_method none
_refine_ls_goodness_of_fit_ref 1.041
_refine_ls_hydrogen_treatment constr
_refine_ls_matrix_type full
_refine_ls_number_parameters 612
_refine_ls_number_reflns 14728
_refine_ls_number_restraints 1
_refine_ls_restrained_S_all 1.041
_refine_ls_R_factor_all 0.0813
_refine_ls_R_factor_gt 0.0591
_refine_ls_shift/su_max 0.001
_refine_ls_shift/su_mean 0.000
_refine_ls_structure_factor_coef Fsqd
_refine_ls_weighting_details 'w=1/[\s^2^(Fo^2^)+(0.1029P)^2^+4.6547P] where P=(Fo^2^+2Fc^2^)/3'
_refine_ls_weighting_scheme calc
_refine_ls_wR_factor_gt 0.1637
_refine_ls_wR_factor_ref 0.1735
_reflns_Friedel_coverage 0.000
_reflns_number_gt 10718
_reflns_number_total 14728
_reflns_threshold_expression 'I > 2\s(I)'
_cod_data_source_file ic6b02824_si_001.cif
_cod_data_source_block 5
_cod_database_code 4345302
_shelx_shelxl_version_number 2014/7
_shelx_space_group_comment
;
The symmetry employed for this shelxl refinement is uniquely defined
by the following loop, which should always be used as a source of
symmetry information in preference to the above space-group names.
They are only intended as comments.
;
_shelx_estimated_absorpt_t_min 0.431
_shelx_estimated_absorpt_t_max 0.737

loop_
_space_group_symop_operation_xyz
'x, y, z'
'-x+1/2, y+1/2, -z+1/2'
'-x, -y, -z'
'x-1/2, -y-1/2, z-1/2'

loop_
_atom_site_label
_atom_site_type_symbol
_atom_site_fract_x
_atom_site_fract_y
_atom_site_fract_z
_atom_site_U_iso_or_equiv
_atom_site_adp_type
_atom_site_occupancy
_atom_site_site_symmetry_order
_atom_site_calc_flag
_atom_site_refinement_flags_posn
_atom_site_refinement_flags_adp
_atom_site_refinement_flags_occupancy
_atom_site_disorder_assembly
_atom_site_disorder_group
Ga1 Ga 0.44704(2) 0.72183(5) 0.81349(2) 0.01837(11) Uani 1 1 d . . . . .
Cl1 Cl 0.45874(4) 0.78081(13) 0.89532(4) 0.0252(2) Uani 1 1 d . . . . .
Cl2 Cl 0.52613(4) 0.70298(14) 0.80108(4) 0.0283(2) Uani 1 1 d . . . . .
Cl3 Cl 0.40150(4) 0.92191(15) 0.76489(4) 0.0327(2) Uani 1 1 d . . . . .
Cl4 Cl 0.40476(5) 0.48473(14) 0.79413(4) 0.0326(2) Uani 1 1 d . . . . .
Cl5 Cl 0.28335(4) 1.14754(15) 0.48961(4) 0.0330(2) Uani 1 1 d . . . . .
Cl6 Cl 0.39149(5) 1.19056(19) 0.43759(5) 0.0444(3) Uani 1 1 d . . . . .
Ga2 Ga 0.30294(12) 1.1450(4) 0.41794(6) 0.0243(3) Uani 0.820(11) 1 d . . P A 1
Cl7 Cl 0.25813(13) 1.3498(4) 0.36998(9) 0.0411(7) Uani 0.820(11) 1 d . . P A 1
Cl8 Cl 0.27629(19) 0.9112(3) 0.37817(9) 0.0475(8) Uani 0.820(11) 1 d . . P A 1
Ga21 Ga 0.3154(6) 1.1784(16) 0.4178(4) 0.018(2) Uiso 0.095(9) 1 d . . P A 2
Cl71 Cl 0.2794(11) 1.371(3) 0.3654(9) 0.050(6) Uiso 0.095(9) 1 d . . P A 2
Cl81 Cl 0.2875(9) 0.967(3) 0.3658(8) 0.043(5) Uiso 0.095(9) 1 d . . P A 2
Ga22 Ga 0.2997(8) 1.185(2) 0.4133(6) 0.023(3) Uiso 0.087(11) 1 d . . P A 3
Cl72 Cl 0.2726(11) 1.411(4) 0.3786(9) 0.043(6) Uiso 0.087(11) 1 d . . P A 3
Cl82 Cl 0.2989(10) 0.913(2) 0.3813(7) 0.026(5) Uiso 0.087(11) 1 d . . P A 3
Ti1 Ti 0.21551(2) 0.76760(8) 0.62259(2) 0.01335(13) Uani 1 1 d . . . . .
Ti2 Ti 0.15664(3) 0.65850(8) 0.51049(2) 0.01734(14) Uani 1 1 d . . . . .
C11 C 0.20831(16) 1.0245(5) 0.57796(14) 0.0211(7) Uani 1 1 d . . . . .
H11 H 0.1913 1.0273 0.5412 0.025 Uiso 1 1 calc R U . . .
C21 C 0.26401(16) 0.9982(5) 0.60392(16) 0.0215(7) Uani 1 1 d . . . . .
H21 H 0.2913 0.9808 0.5877 0.026 Uiso 1 1 calc R U . . .
C31 C 0.27251(16) 1.0019(5) 0.65755(15) 0.0227(8) Uani 1 1 d . . . . .
H31 H 0.3065 0.9869 0.6842 0.027 Uiso 1 1 calc R U . . .
C41 C 0.22158(18) 1.0321(5) 0.66519(15) 0.0246(8) Uani 1 1 d . . . . .
H41 H 0.2153 1.0412 0.6979 0.030 Uiso 1 1 calc R U . . .
C51 C 0.18202(16) 1.0461(4) 0.61608(15) 0.0202(7) Uani 1 1 d . . . . .
H51 H 0.1442 1.0665 0.6096 0.024 Uiso 1 1 calc R U . . .
C12 C 0.19995(18) 0.6500(5) 0.69721(15) 0.0244(8) Uani 1 1 d . . . . .
H12 H 0.1740 0.7016 0.7107 0.029 Uiso 1 1 calc R U . . .
C22 C 0.18980(17) 0.5183(5) 0.66039(15) 0.0234(8) Uani 1 1 d . . . . .
H22 H 0.1557 0.4645 0.6451 0.028 Uiso 1 1 calc R U . . .
C32 C 0.23881(18) 0.4803(5) 0.65015(16) 0.0273(9) Uani 1 1 d . . . . .
H32 H 0.2434 0.3966 0.6269 0.033 Uiso 1 1 calc R U . . .
C42 C 0.27973(17) 0.5884(6) 0.68050(17) 0.0290(9) Uani 1 1 d . . . . .
H42 H 0.3166 0.5917 0.6807 0.035 Uiso 1 1 calc R U . . .
C52 C 0.25653(17) 0.6905(6) 0.71034(15) 0.0281(9) Uani 1 1 d . . . . .
H52 H 0.2753 0.7724 0.7350 0.034 Uiso 1 1 calc R U . . .
C13 C 0.12426(19) 0.3855(5) 0.51606(17) 0.0286(9) Uani 1 1 d . . . . .
H13 H 0.1242 0.3413 0.5487 0.034 Uiso 1 1 calc R U . . .
C23 C 0.08175(17) 0.4736(6) 0.48058(19) 0.0312(10) Uani 1 1 d . . . . .
H23 H 0.0476 0.4995 0.4851 0.037 Uiso 1 1 calc R U . . .
C33 C 0.09766(19) 0.5174(6) 0.43730(17) 0.0330(10) Uani 1 1 d . . . . .
H33 H 0.0765 0.5778 0.4075 0.040 Uiso 1 1 calc R U . . .
C43 C 0.1510(2) 0.4548(6) 0.44624(18) 0.0328(10) Uani 1 1 d . . . . .
H43 H 0.1723 0.4658 0.4233 0.039 Uiso 1 1 calc R U . . .
C53 C 0.16716(18) 0.3744(5) 0.49433(18) 0.0305(9) Uani 1 1 d . . . . .
H53 H 0.2013 0.3211 0.5099 0.037 Uiso 1 1 calc R U . . .
O1A O 0.13532(10) 0.7252(3) 0.56857(10) 0.0168(5) Uani 1 1 d . . . . .
C1A C 0.08515(14) 0.7349(5) 0.58078(16) 0.0215(8) Uani 1 1 d . . . . .
H1A1 H 0.0925 0.7807 0.6164 0.026 Uiso 1 1 calc R U . . .
H1A2 H 0.0697 0.6212 0.5801 0.026 Uiso 1 1 calc R U . . .
C2A C 0.04413(16) 0.8453(6) 0.54218(18) 0.0314(10) Uani 1 1 d . . . . .
H2A1 H 0.0103 0.8495 0.5513 0.047 Uiso 1 1 calc R U . . .
H2A2 H 0.0365 0.7994 0.5070 0.047 Uiso 1 1 calc R U . . .
H2A3 H 0.0591 0.9585 0.5433 0.047 Uiso 1 1 calc R U . . .
O1B O 0.22973(10) 0.6624(3) 0.55489(10) 0.0177(5) Uani 1 1 d . . . . .
C1B C 0.28224(15) 0.6079(5) 0.55244(16) 0.0237(8) Uani 1 1 d . . . . .
H1B1 H 0.2848 0.4846 0.5559 0.028 Uiso 1 1 calc R U . . .
H1B2 H 0.3115 0.6571 0.5819 0.028 Uiso 1 1 calc R U . . .
C2B C 0.29057(19) 0.6591(6) 0.50207(18) 0.0326(10) Uani 1 1 d . . . . .
H2B1 H 0.3268 0.6233 0.5019 0.049 Uiso 1 1 calc R U . . .
H2B2 H 0.2876 0.7810 0.4984 0.049 Uiso 1 1 calc R U . . .
H2B3 H 0.2627 0.6063 0.4729 0.049 Uiso 1 1 calc R U . . .
O1C O 0.15075(13) 0.8334(4) 0.46961(11) 0.0280(6) Uani 1 1 d . . . . .
C1C C 0.1359(2) 0.9232(7) 0.42110(18) 0.0403(12) Uani 1 1 d . . . . .
H1C1 H 0.1275 0.8433 0.3916 0.048 Uiso 1 1 calc R U . . .
H1C2 H 0.1668 0.9944 0.4195 0.048 Uiso 1 1 calc R U . . .
C2C C 0.0873(2) 1.0295(6) 0.4169(2) 0.0430(12) Uani 1 1 d . . . . .
H2C1 H 0.0770 1.0907 0.3838 0.065 Uiso 1 1 calc R U . . .
H2C2 H 0.0960 1.1092 0.4460 0.065 Uiso 1 1 calc R U . . .
H2C3 H 0.0568 0.9583 0.4183 0.065 Uiso 1 1 calc R U . . .
Ti3 Ti 0.46940(3) 0.19761(8) 0.63479(3) 0.01755(14) Uani 1 1 d . . . . .
Ti4 Ti 0.59007(4) 0.26986(12) 0.69131(4) 0.0346(2) Uani 1 1 d . . . . .
C14 C 0.40717(19) 0.3839(5) 0.57815(18) 0.0315(10) Uani 1 1 d . . . . .
H14 H 0.4010 0.3736 0.5417 0.038 Uiso 1 1 calc R U . . .
C24 C 0.44620(18) 0.4880(5) 0.6132(2) 0.0332(10) Uani 1 1 d . . . . .
H24 H 0.4708 0.5612 0.6041 0.040 Uiso 1 1 calc R U . . .
C34 C 0.44260(19) 0.4657(5) 0.66276(19) 0.0336(10) Uani 1 1 d . . . . .
H34 H 0.4641 0.5217 0.6934 0.040 Uiso 1 1 calc R U . . .
C44 C 0.40165(18) 0.3457(5) 0.66042(19) 0.0305(9) Uani 1 1 d . . . . .
H44 H 0.3912 0.3046 0.6889 0.037 Uiso 1 1 calc R U . . .
C54 C 0.37941(17) 0.2989(5) 0.60753(18) 0.0283(9) Uani 1 1 d . . . . .
H54 H 0.3503 0.2221 0.5940 0.034 Uiso 1 1 calc R U . . .
C15 C 0.50881(16) -0.0686(5) 0.63067(17) 0.0248(8) Uani 1 1 d . . . . .
H15 H 0.5474 -0.0797 0.6406 0.030 Uiso 1 1 calc R U . . .
C25 C 0.47626(16) -0.0865(5) 0.66359(16) 0.0222(8) Uani 1 1 d . . . . .
H25 H 0.4890 -0.1128 0.6997 0.027 Uiso 1 1 calc R U . . .
C35 C 0.42189(17) -0.0588(5) 0.63381(17) 0.0236(8) Uani 1 1 d . . . . .
H35 H 0.3913 -0.0616 0.6462 0.028 Uiso 1 1 calc R U . . .
C45 C 0.42043(17) -0.0259(5) 0.58221(16) 0.0249(8) Uani 1 1 d . . . . .
H45 H 0.3885 -0.0039 0.5537 0.030 Uiso 1 1 calc R U . . .
C55 C 0.47312(18) -0.0309(5) 0.57973(16) 0.0263(8) Uani 1 1 d . . . . .
H55 H 0.4837 -0.0125 0.5495 0.032 Uiso 1 1 calc R U . . .
C16 C 0.6187(2) 0.4774(7) 0.7559(2) 0.0461(13) Uani 1 1 d . . . . .
H16 H 0.6051 0.4771 0.7848 0.055 Uiso 1 1 calc R U . . .
C26 C 0.5951(2) 0.5599(7) 0.7087(2) 0.0513(14) Uani 1 1 d . . . . .
H26 H 0.5629 0.6262 0.7001 0.062 Uiso 1 1 calc R U . . .
C36 C 0.6261(3) 0.5293(9) 0.6767(3) 0.0572(16) Uani 1 1 d . . . . .
H36 H 0.6192 0.5707 0.6423 0.069 Uiso 1 1 calc R U . . .
C46 C 0.6709(2) 0.4230(9) 0.7047(3) 0.0581(17) Uani 1 1 d . . . . .
H46 H 0.6988 0.3799 0.6921 0.070 Uiso 1 1 calc R U . . .
C56 C 0.6654(2) 0.3959(7) 0.7539(2) 0.0461(13) Uani 1 1 d . . . . .
H56 H 0.6896 0.3324 0.7813 0.055 Uiso 1 1 calc R U . . .
O1D O 0.52830(12) 0.2286(4) 0.71093(11) 0.0234(6) Uani 1 1 d . . . . .
C1D C 0.5140(2) 0.2308(6) 0.75822(17) 0.0349(10) Uani 1 1 d . . . . .
H1D1 H 0.4782 0.1750 0.7518 0.042 Uiso 1 1 calc R U . . .
H1D2 H 0.5099 0.3485 0.7679 0.042 Uiso 1 1 calc R U . . .
C2D C 0.5550(3) 0.1463(8) 0.8027(2) 0.0603(18) Uani 1 1 d . . . . .
H2D1 H 0.5437 0.1555 0.8340 0.091 Uiso 1 1 calc R U . . .
H2D2 H 0.5906 0.1999 0.8091 0.091 Uiso 1 1 calc R U . . .
H2D3 H 0.5576 0.0279 0.7943 0.091 Uiso 1 1 calc R U . . .
O1E O 0.54268(14) 0.2788(4) 0.61940(13) 0.0343(7) Uani 1 1 d . . . . .
C1E C 0.5375(3) 0.3541(9) 0.5679(3) 0.0394(19) Uani 0.753(13) 1 d . . P B 1
H1E1 H 0.5371 0.4777 0.5703 0.047 Uiso 0.753(13) 1 calc R U P B 1
H1E2 H 0.5030 0.3174 0.5418 0.047 Uiso 0.753(13) 1 calc R U P B 1
C2E C 0.5858(3) 0.2970(11) 0.5519(3) 0.054(2) Uani 0.753(13) 1 d . . P B 1
H2E1 H 0.5810 0.3331 0.5160 0.080 Uiso 0.753(13) 1 calc R U P B 1
H2E2 H 0.5884 0.1747 0.5539 0.080 Uiso 0.753(13) 1 calc R U P B 1
H2E3 H 0.6193 0.3463 0.5754 0.080 Uiso 0.753(13) 1 calc R U P B 1
C1EE C 0.5690(7) 0.246(2) 0.5798(7) 0.029(5) Uani 0.247(13) 1 d . . P B 2
H1E3 H 0.5667 0.1255 0.5704 0.035 Uiso 0.247(13) 1 calc R U P B 2
H1E4 H 0.6078 0.2802 0.5920 0.035 Uiso 0.247(13) 1 calc R U P B 2
C2EE C 0.5359(9) 0.353(2) 0.5332(7) 0.033(5) Uani 0.247(13) 1 d . . P B 2
H2E4 H 0.5525 0.3459 0.5052 0.049 Uiso 0.247(13) 1 calc R U P B 2
H2E5 H 0.5359 0.4698 0.5443 0.049 Uiso 0.247(13) 1 calc R U P B 2
H2E6 H 0.4983 0.3118 0.5204 0.049 Uiso 0.247(13) 1 calc R U P B 2
O1F O 0.62662(14) 0.0777(5) 0.70188(15) 0.0440(9) Uani 1 1 d . . . . .
C1F C 0.6719(2) -0.0256(8) 0.7261(3) 0.0565(16) Uani 1 1 d . . . . .
H1F1 H 0.7058 0.0416 0.7349 0.068 Uiso 1 1 calc R U . . .
H1F2 H 0.6746 -0.1151 0.7016 0.068 Uiso 1 1 calc R U . . .
C2F C 0.6661(3) -0.1033(8) 0.7752(3) 0.071(2) Uani 1 1 d . . . . .
H2F1 H 0.6962 -0.1817 0.7900 0.106 Uiso 1 1 calc R U . . .
H2F2 H 0.6313 -0.1633 0.7668 0.106 Uiso 1 1 calc R U . . .
H2F3 H 0.6670 -0.0151 0.8007 0.106 Uiso 1 1 calc R U . . .

loop_
_atom_site_aniso_label
_atom_site_aniso_U_11
_atom_site_aniso_U_22
_atom_site_aniso_U_33
_atom_site_aniso_U_23
_atom_site_aniso_U_13
_atom_site_aniso_U_12
Ga1 0.01450(19) 0.0264(2) 0.01379(19) 0.00229(15) 0.00385(14) 0.00098(16)
Cl1 0.0259(5) 0.0333(5) 0.0153(4) -0.0035(4) 0.0049(3) 0.0008(4)
Cl2 0.0166(4) 0.0433(6) 0.0259(5) 0.0055(4) 0.0080(4) 0.0051(4)
Cl3 0.0236(5) 0.0468(6) 0.0287(5) 0.0183(5) 0.0093(4) 0.0137(4)
Cl4 0.0374(6) 0.0366(6) 0.0277(5) -0.0084(4) 0.0158(4) -0.0139(5)
Cl5 0.0294(5) 0.0469(6) 0.0245(5) -0.0024(4) 0.0111(4) 0.0046(5)
Cl6 0.0346(6) 0.0609(8) 0.0445(7) 0.0085(6) 0.0224(5) 0.0091(6)
Ga2 0.0267(6) 0.0286(8) 0.0179(4) 0.0008(5) 0.0075(3) 0.0043(7)
Cl7 0.0395(13) 0.0472(14) 0.0330(9) 0.0142(8) 0.0064(8) 0.0103(10)
Cl8 0.057(2) 0.0473(12) 0.0364(10) -0.0173(8) 0.0127(10) -0.0058(10)
Ti1 0.0120(3) 0.0163(3) 0.0103(3) 0.0021(2) 0.0014(2) -0.0004(2)
Ti2 0.0164(3) 0.0199(3) 0.0138(3) -0.0007(2) 0.0020(2) 0.0019(2)
C11 0.0272(19) 0.0179(17) 0.0142(16) 0.0029(13) 0.0010(14) -0.0028(15)
C21 0.0197(18) 0.0195(18) 0.0273(19) 0.0006(15) 0.0103(15) -0.0055(14)
C31 0.0190(17) 0.0224(18) 0.0200(18) -0.0003(14) -0.0034(14) -0.0091(15)
C41 0.035(2) 0.0187(18) 0.0197(18) -0.0050(14) 0.0083(16) -0.0105(16)
C51 0.0214(18) 0.0143(16) 0.0236(19) -0.0009(14) 0.0053(15) -0.0005(14)
C12 0.032(2) 0.027(2) 0.0156(17) 0.0078(15) 0.0098(15) 0.0007(17)
C22 0.0258(19) 0.0227(18) 0.0186(18) 0.0092(15) 0.0023(15) -0.0064(16)
C32 0.037(2) 0.0224(19) 0.0231(19) 0.0102(15) 0.0108(17) 0.0093(17)
C42 0.0186(18) 0.035(2) 0.030(2) 0.0174(18) 0.0024(16) 0.0083(17)
C52 0.027(2) 0.036(2) 0.0137(17) 0.0115(16) -0.0042(15) -0.0041(17)
C13 0.038(2) 0.0203(19) 0.027(2) -0.0036(16) 0.0099(18) -0.0048(17)
C23 0.0189(19) 0.031(2) 0.041(3) -0.0131(19) 0.0056(17) -0.0020(17)
C33 0.037(2) 0.027(2) 0.025(2) -0.0090(17) -0.0044(18) -0.0028(18)
C43 0.040(2) 0.034(2) 0.027(2) -0.0131(18) 0.0139(19) -0.009(2)
C53 0.028(2) 0.0193(19) 0.038(2) -0.0043(17) 0.0021(18) 0.0033(16)
O1A 0.0118(11) 0.0222(13) 0.0161(12) -0.0034(10) 0.0041(9) -0.0008(10)
C1A 0.0105(15) 0.031(2) 0.0238(19) -0.0046(15) 0.0064(14) -0.0008(14)
C2A 0.0144(17) 0.043(3) 0.032(2) -0.0090(19) -0.0004(16) 0.0080(17)
O1B 0.0123(11) 0.0243(13) 0.0162(12) -0.0019(10) 0.0039(9) 0.0019(10)
C1B 0.0125(16) 0.030(2) 0.030(2) 0.0014(16) 0.0089(15) 0.0069(15)
C2B 0.027(2) 0.042(3) 0.033(2) 0.003(2) 0.0159(18) 0.0036(19)
O1C 0.0330(16) 0.0290(15) 0.0172(13) 0.0012(11) 0.0010(12) 0.0000(13)
C1C 0.045(3) 0.043(3) 0.024(2) 0.007(2) -0.003(2) -0.011(2)
C2C 0.048(3) 0.035(3) 0.037(3) 0.002(2) 0.001(2) 0.001(2)
Ti3 0.0173(3) 0.0181(3) 0.0167(3) 0.0010(2) 0.0044(2) -0.0004(2)
Ti4 0.0308(4) 0.0394(5) 0.0327(4) -0.0003(4) 0.0086(3) -0.0010(4)
C14 0.034(2) 0.024(2) 0.029(2) 0.0060(17) -0.0019(18) 0.0055(18)
C24 0.027(2) 0.0176(19) 0.047(3) 0.0051(18) 0.0006(19) -0.0013(16)
C34 0.033(2) 0.021(2) 0.038(2) -0.0092(18) -0.0013(19) 0.0045(17)
C44 0.026(2) 0.026(2) 0.040(2) -0.0058(18) 0.0114(18) 0.0081(17)
C54 0.0188(18) 0.0234(19) 0.038(2) -0.0046(17) 0.0016(17) 0.0051(16)
C15 0.0185(18) 0.0232(19) 0.033(2) -0.0021(16) 0.0086(16) 0.0029(15)
C25 0.0265(19) 0.0165(17) 0.0219(18) 0.0014(14) 0.0053(15) 0.0013(15)
C35 0.0231(19) 0.0167(17) 0.032(2) -0.0036(15) 0.0105(16) -0.0022(15)
C45 0.029(2) 0.0196(18) 0.0209(18) -0.0010(15) 0.0013(15) -0.0009(16)
C55 0.036(2) 0.027(2) 0.0196(18) -0.0037(15) 0.0139(16) 0.0004(18)
C16 0.046(3) 0.041(3) 0.052(3) -0.011(2) 0.015(3) -0.010(2)
C26 0.044(3) 0.043(3) 0.054(3) 0.001(3) -0.002(3) -0.003(2)
C36 0.050(3) 0.069(4) 0.049(3) 0.012(3) 0.010(3) -0.020(3)
C46 0.041(3) 0.073(4) 0.066(4) -0.024(3) 0.024(3) -0.023(3)
C56 0.037(3) 0.048(3) 0.042(3) -0.007(2) -0.003(2) -0.001(2)
O1D 0.0259(14) 0.0264(14) 0.0165(13) 0.0011(11) 0.0049(11) -0.0017(12)
C1D 0.051(3) 0.034(2) 0.021(2) -0.0028(17) 0.014(2) -0.011(2)
C2D 0.099(5) 0.051(3) 0.020(2) 0.002(2) 0.004(3) -0.001(3)
O1E 0.0361(17) 0.0410(18) 0.0329(17) -0.0058(14) 0.0212(14) -0.0160(15)
C1E 0.042(4) 0.045(4) 0.043(5) 0.007(3) 0.029(3) -0.004(3)
C2E 0.050(5) 0.068(5) 0.056(5) -0.002(4) 0.036(4) -0.003(4)
C1EE 0.025(9) 0.041(11) 0.024(9) 0.001(7) 0.011(7) 0.004(8)
C2EE 0.047(12) 0.033(10) 0.013(9) 0.002(7) 0.004(7) -0.007(8)
O1F 0.0330(18) 0.049(2) 0.045(2) -0.0064(17) 0.0057(15) 0.0087(16)
C1F 0.038(3) 0.050(3) 0.076(4) 0.001(3) 0.010(3) 0.012(3)
C2F 0.060(4) 0.039(3) 0.086(5) 0.009(3) -0.016(4) 0.000(3)

loop_
_atom_type_symbol
_atom_type_description
_atom_type_scat_dispersion_real
_atom_type_scat_dispersion_imag
_atom_type_scat_source
C C 0.0033 0.0016 'International Tables Vol C Tables 4.2.6.8 and 6.1.1.4'
H H 0.0000 0.0000 'International Tables Vol C Tables 4.2.6.8 and 6.1.1.4'
O O 0.0106 0.0060 'International Tables Vol C Tables 4.2.6.8 and 6.1.1.4'
Cl Cl 0.1484 0.1585 'International Tables Vol C Tables 4.2.6.8 and 6.1.1.4'
Ti Ti 0.2776 0.4457 'International Tables Vol C Tables 4.2.6.8 and 6.1.1.4'
Ga Ga 0.2307 1.6083 'International Tables Vol C Tables 4.2.6.8 and 6.1.1.4'

loop_
_geom_angle_atom_site_label_1
_geom_angle_atom_site_label_2
_geom_angle_atom_site_label_3
_geom_angle
Cl3 Ga1 Cl4 111.28(5)
Cl3 Ga1 Cl2 108.34(4)
Cl4 Ga1 Cl2 109.15(5)
Cl3 Ga1 Cl1 109.25(5)
Cl4 Ga1 Cl1 109.36(4)
Cl2 Ga1 Cl1 109.43(5)
Cl5 Ga2 Cl8 109.14(11)
Cl5 Ga2 Cl7 107.26(13)
Cl8 Ga2 Cl7 109.1(2)
Cl5 Ga2 Cl6 107.51(10)
Cl8 Ga2 Cl6 114.0(2)
Cl7 Ga2 Cl6 109.57(11)
Cl6 Ga21 Cl71 111.0(8)
Cl6 Ga21 Cl81 109.3(7)
Cl71 Ga21 Cl81 98.5(12)
Cl6 Ga21 Cl5 112.4(5)
Cl71 Ga21 Cl5 116.0(8)
Cl81 Ga21 Cl5 108.7(6)
Cl72 Ga22 Cl6 106.9(11)
Cl72 Ga22 Cl5 113.5(9)
Cl6 Ga22 Cl5 102.6(7)
Cl72 Ga22 Cl82 133.4(14)
Cl6 Ga22 Cl82 90.8(10)
Cl5 Ga22 Cl82 103.5(8)
O1B Ti1 O1A 75.32(10)
O1B Ti1 C52 127.74(14)
O1A Ti1 C52 132.37(13)
O1B Ti1 C11 85.00(12)
O1A Ti1 C11 83.45(12)
C52 Ti1 C11 132.89(15)
O1B Ti1 C42 93.10(14)
O1A Ti1 C42 132.60(14)
C52 Ti1 C42 34.64(16)
C11 Ti1 C42 142.17(15)
O1B Ti1 C12 133.57(13)
O1A Ti1 C12 97.47(13)
C52 Ti1 C12 35.19(15)
C11 Ti1 C12 140.60(14)
C42 Ti1 C12 57.95(15)
O1B Ti1 C21 83.12(12)
O1A Ti1 C21 115.99(12)
C52 Ti1 C21 108.49(15)
C11 Ti1 C21 34.53(14)
C42 Ti1 C21 107.68(15)
C12 Ti1 C21 137.03(15)
O1B Ti1 C51 117.38(12)
O1A Ti1 C51 81.19(12)
C52 Ti1 C51 110.98(15)
C11 Ti1 C51 34.67(13)
C42 Ti1 C51 141.11(15)
C12 Ti1 C51 106.25(14)
C21 Ti1 C51 57.28(13)
O1B Ti1 C31 113.28(13)
O1A Ti1 C31 137.24(12)
C52 Ti1 C31 77.33(15)
C11 Ti1 C31 57.21(13)
C42 Ti1 C31 89.81(15)
C12 Ti1 C31 102.90(14)
C21 Ti1 C31 34.12(14)
C51 Ti1 C31 57.20(13)
O1B Ti1 C41 138.96(12)
O1A Ti1 C41 111.67(13)
C52 Ti1 C41 78.81(15)
C11 Ti1 C41 57.19(13)
C42 Ti1 C41 106.89(16)
C12 Ti1 C41 86.82(14)
C21 Ti1 C41 56.97(14)
C51 Ti1 C41 34.22(14)
C31 Ti1 C41 34.47(14)
O1B Ti1 C22 100.34(13)
O1A Ti1 C22 79.85(12)
C52 Ti1 C22 57.12(14)
C11 Ti1 C22 160.48(14)
C42 Ti1 C22 56.83(14)
C12 Ti1 C22 34.30(14)
C21 Ti1 C22 164.08(14)
C51 Ti1 C22 131.30(14)
C31 Ti1 C22 134.03(14)
C41 Ti1 C22 120.65(14)
O1B Ti1 C32 78.39(12)
O1A Ti1 C32 98.72(13)
C52 Ti1 C32 56.96(16)
C11 Ti1 C32 162.03(14)
C42 Ti1 C32 34.16(16)
C12 Ti1 C32 57.08(14)
C21 Ti1 C32 134.72(15)
C51 Ti1 C32 163.28(14)
C31 Ti1 C32 123.93(15)
C41 Ti1 C32 135.75(15)
C22 Ti1 C32 33.78(14)
O1C Ti2 O1B 104.90(13)
O1C Ti2 O1A 107.81(13)
O1B Ti2 O1A 87.83(11)
O1C Ti2 C53 130.20(16)
O1B Ti2 C53 89.04(14)
O1A Ti2 C53 120.51(15)
O1C Ti2 C43 96.54(16)
O1B Ti2 C43 107.28(15)
O1A Ti2 C43 147.10(15)
C53 Ti2 C43 34.45(17)
O1C Ti2 C13 144.42(15)
O1B Ti2 C13 106.14(14)
O1A Ti2 C13 90.38(14)
C53 Ti2 C13 34.89(16)
C43 Ti2 C13 57.69(16)
O1C Ti2 C23 112.48(16)
O1B Ti2 C23 140.58(15)
O1A Ti2 C23 92.27(14)
C53 Ti2 C23 57.39(15)
C43 Ti2 C23 57.39(16)
C13 Ti2 C23 34.45(16)
O1C Ti2 C33 87.04(15)
O1B Ti2 C33 142.08(14)
O1A Ti2 C33 123.18(15)
C53 Ti2 C33 57.64(16)
C43 Ti2 C33 34.87(17)
C13 Ti2 C33 57.63(16)
C23 Ti2 C33 34.41(17)
O1C Ti2 Ti1 108.25(10)
O1B Ti2 Ti1 44.02(8)
O1A Ti2 Ti1 44.21(8)
C53 Ti2 Ti1 114.21(12)
C43 Ti2 Ti1 145.57(13)
C13 Ti2 Ti1 106.06(11)
C23 Ti2 Ti1 127.96(12)
C33 Ti2 Ti1 162.15(13)
C21 C11 C51 107.8(3)
C21 C11 Ti1 73.2(2)
C51 C11 Ti1 73.3(2)
C21 C11 H11 126.1
C51 C11 H11 126.1
Ti1 C11 H11 119.4
C31 C21 C11 108.5(3)
C31 C21 Ti1 73.6(2)
C11 C21 Ti1 72.3(2)
C31 C21 H21 125.7
C11 C21 H21 125.7
Ti1 C21 H21 120.2
C21 C31 C41 107.7(3)
C21 C31 Ti1 72.3(2)
C41 C31 Ti1 72.9(2)
C21 C31 H31 126.1
C41 C31 H31 126.1
Ti1 C31 H31 120.5
C51 C41 C31 108.1(3)
C51 C41 Ti1 72.4(2)
C31 C41 Ti1 72.7(2)
C51 C41 H41 126.0
C31 C41 H41 126.0
Ti1 C41 H41 120.8
C41 C51 C11 107.8(3)
C41 C51 Ti1 73.4(2)
C11 C51 Ti1 72.1(2)
C41 C51 H51 126.1
C11 C51 H51 126.1
Ti1 C51 H51 120.3
C22 C12 C52 107.0(4)
C22 C12 Ti1 75.0(2)
C52 C12 Ti1 71.8(2)
C22 C12 H12 126.5
C52 C12 H12 126.5
Ti1 C12 H12 118.7
C32 C22 C12 108.6(4)
C32 C22 Ti1 73.3(2)
C12 C22 Ti1 70.7(2)
C32 C22 H22 125.7
C12 C22 H22 125.7
Ti1 C22 H22 121.9
C22 C32 C42 107.9(4)
C22 C32 Ti1 72.9(2)
C42 C32 Ti1 70.6(2)
C22 C32 H32 126.0
C42 C32 H32 126.0
Ti1 C32 H32 122.2
C52 C42 C32 108.2(4)
C52 C42 Ti1 72.1(2)
C32 C42 Ti1 75.3(2)
C52 C42 H42 125.9
C32 C42 H42 125.9
Ti1 C42 H42 118.6
C42 C52 C12 108.2(4)
C42 C52 Ti1 73.3(2)
C12 C52 Ti1 73.0(2)
C42 C52 H52 125.9
C12 C52 H52 125.9
Ti1 C52 H52 119.6
C23 C13 C53 107.2(4)
C23 C13 Ti2 73.0(2)
C53 C13 Ti2 72.0(2)
C23 C13 H13 126.4
C53 C13 H13 126.4
Ti2 C13 H13 120.4
C13 C23 C33 109.0(4)
C13 C23 Ti2 72.5(2)
C33 C23 Ti2 72.9(3)
C13 C23 H23 125.5
C33 C23 H23 125.5
Ti2 C23 H23 120.8
C23 C33 C43 107.2(4)
C23 C33 Ti2 72.7(2)
C43 C33 Ti2 71.9(2)
C23 C33 H33 126.4
C43 C33 H33 126.4
Ti2 C33 H33 120.8
C53 C43 C33 108.2(4)
C53 C43 Ti2 72.5(2)
C33 C43 Ti2 73.2(2)
C53 C43 H43 125.9
C33 C43 H43 125.9
Ti2 C43 H43 120.2
C43 C53 C13 108.4(4)
C43 C53 Ti2 73.0(3)
C13 C53 Ti2 73.1(2)
C43 C53 H53 125.8
C13 C53 H53 125.8
Ti2 C53 H53 119.9
C1A O1A Ti2 136.3(2)
C1A O1A Ti1 125.5(2)
Ti2 O1A Ti1 97.91(11)
O1A C1A C2A 111.1(3)
O1A C1A H1A1 109.4
C2A C1A H1A1 109.4
O1A C1A H1A2 109.4
C2A C1A H1A2 109.4
H1A1 C1A H1A2 108.0
C1A C2A H2A1 109.5
C1A C2A H2A2 109.5
H2A1 C2A H2A2 109.5
C1A C2A H2A3 109.5
H2A1 C2A H2A3 109.5
H2A2 C2A H2A3 109.5
C1B O1B Ti2 136.8(2)
C1B O1B Ti1 124.8(2)
Ti2 O1B Ti1 98.21(11)
O1B C1B C2B 111.3(3)
O1B C1B H1B1 109.4
C2B C1B H1B1 109.4
O1B C1B H1B2 109.4
C2B C1B H1B2 109.4
H1B1 C1B H1B2 108.0
C1B C2B H2B1 109.5
C1B C2B H2B2 109.5
H2B1 C2B H2B2 109.5
C1B C2B H2B3 109.5
H2B1 C2B H2B3 109.5
H2B2 C2B H2B3 109.5
C1C O1C Ti2 156.4(3)
O1C C1C C2C 109.3(4)
O1C C1C H1C1 109.8
C2C C1C H1C1 109.8
O1C C1C H1C2 109.8
C2C C1C H1C2 109.8
H1C1 C1C H1C2 108.3
C1C C2C H2C1 109.5
C1C C2C H2C2 109.5
H2C1 C2C H2C2 109.5
C1C C2C H2C3 109.5
H2C1 C2C H2C3 109.5
H2C2 C2C H2C3 109.5
O1D Ti3 O1E 75.58(12)
O1D Ti3 C54 126.27(14)
O1E Ti3 C54 132.49(16)
O1D Ti3 C14 132.66(14)
O1E Ti3 C14 98.29(16)
C54 Ti3 C14 34.56(17)
O1D Ti3 C55 122.05(13)
O1E Ti3 C55 84.29(14)
C54 Ti3 C55 107.42(16)
C14 Ti3 C55 103.41(16)
O1D Ti3 C15 87.90(13)
O1E Ti3 C15 81.16(14)
C54 Ti3 C15 133.61(15)
C14 Ti3 C15 138.35(16)
C55 Ti3 C15 34.94(14)
O1D Ti3 C45 137.60(13)
O1E Ti3 C45 116.31(14)
C54 Ti3 C45 77.55(15)
C14 Ti3 C45 87.77(15)
C55 Ti3 C45 33.80(15)
C15 Ti3 C45 57.01(14)
O1D Ti3 C35 108.41(13)
O1E Ti3 C35 137.29(14)
C54 Ti3 C35 80.68(15)
C14 Ti3 C35 106.94(15)
C55 Ti3 C35 56.93(14)
C15 Ti3 C35 57.06(14)
C45 Ti3 C35 34.33(14)
O1D Ti3 C44 91.60(14)
O1E Ti3 C44 132.25(15)
C54 Ti3 C44 34.68(16)
C14 Ti3 C44 57.64(17)
C55 Ti3 C44 137.73(16)
C15 Ti3 C44 145.19(16)
C45 Ti3 C44 104.16(16)
C35 Ti3 C44 90.47(15)
O1D Ti3 C25 80.82(12)
O1E Ti3 C25 111.63(14)
C54 Ti3 C25 113.23(15)
C14 Ti3 C25 140.79(15)
C55 Ti3 C25 57.30(14)
C15 Ti3 C25 34.41(14)
C45 Ti3 C25 56.81(14)
C35 Ti3 C25 34.09(14)
C44 Ti3 C25 111.28(15)
O1D Ti3 C24 99.60(14)
O1E Ti3 C24 80.26(15)
C54 Ti3 C24 56.56(15)
C14 Ti3 C24 34.38(15)
C55 Ti3 C24 129.90(16)
C15 Ti3 C24 157.50(17)
C45 Ti3 C24 122.02(15)
C35 Ti3 C24 137.19(15)
C44 Ti3 C24 56.39(17)
C25 Ti3 C24 167.63(16)
O1D Ti3 C34 77.74(13)
O1E Ti3 C34 98.40(15)
C54 Ti3 C34 56.39(15)
C14 Ti3 C34 56.43(16)
C55 Ti3 C34 159.83(16)
C15 Ti3 C34 165.21(15)
C45 Ti3 C34 133.87(15)
C35 Ti3 C34 124.23(16)
C44 Ti3 C34 34.02(16)
C25 Ti3 C34 137.08(16)
C24 Ti3 C34 33.01(17)
O1F Ti4 O1D 105.08(16)
O1F Ti4 O1E 109.14(16)
O1D Ti4 O1E 87.96(13)
O1F Ti4 C46 91.4(2)
O1D Ti4 C46 148.04(19)
O1E Ti4 C46 112.6(2)
O1F Ti4 C16 117.6(2)
O1D Ti4 C16 90.65(17)
O1E Ti4 C16 131.86(19)
C46 Ti4 C16 57.4(2)
O1F Ti4 C36 124.7(2)
O1D Ti4 C36 128.5(2)
O1E Ti4 C36 87.60(18)
C46 Ti4 C36 35.8(2)
C16 Ti4 C36 56.9(2)
O1F Ti4 C26 145.41(19)
O1D Ti4 C26 96.63(19)
O1E Ti4 C26 98.06(18)
C46 Ti4 C26 57.8(2)
C16 Ti4 C26 34.4(2)
C36 Ti4 C26 33.8(2)
O1F Ti4 C56 88.69(19)
O1D Ti4 C56 117.27(18)
O1E Ti4 C56 144.74(19)
C46 Ti4 C56 34.5(2)
C16 Ti4 C56 34.2(2)
C36 Ti4 C56 57.7(2)
C26 Ti4 C56 57.2(2)
O1F Ti4 Ti3 108.82(13)
O1D Ti4 Ti3 43.95(9)
O1E Ti4 Ti3 44.52(9)
C46 Ti4 Ti3 153.02(19)
C16 Ti4 Ti3 122.41(15)
C36 Ti4 Ti3 118.40(16)
C26 Ti4 Ti3 105.52(15)
C56 Ti4 Ti3 156.39(15)
C54 C14 C24 106.9(4)
C54 C14 Ti3 72.1(2)
C24 C14 Ti3 75.0(2)
C54 C14 H14 126.6
C24 C14 H14 126.6
Ti3 C14 H14 118.3
C34 C24 C14 108.7(4)
C34 C24 Ti3 74.3(3)
C14 C24 Ti3 70.6(2)
C34 C24 H24 125.6
C14 C24 H24 125.6
Ti3 C24 H24 121.1
C24 C34 C44 108.7(4)
C24 C34 Ti3 72.7(3)
C44 C34 Ti3 70.8(2)
C24 C34 H34 125.6
C44 C34 H34 125.6
Ti3 C34 H34 122.5
C54 C44 C34 106.6(4)
C54 C44 Ti3 71.2(2)
C34 C44 Ti3 75.1(3)
C54 C44 H44 126.7
C34 C44 H44 126.7
Ti3 C44 H44 119.0
C14 C54 C44 109.1(4)
C14 C54 Ti3 73.3(2)
C44 C54 Ti3 74.1(2)
C14 C54 H54 125.5
C44 C54 H54 125.5
Ti3 C54 H54 118.9
C25 C15 C55 107.3(3)
C25 C15 Ti3 73.3(2)
C55 C15 Ti3 72.5(2)
C25 C15 H15 126.4
C55 C15 H15 126.4
Ti3 C15 H15 119.7
C35 C25 C15 108.1(4)
C35 C25 Ti3 72.8(2)
C15 C25 Ti3 72.3(2)
C35 C25 H25 125.9
C15 C25 H25 125.9
Ti3 C25 H25 120.7
C25 C35 C45 108.0(4)
C25 C35 Ti3 73.1(2)
C45 C35 Ti3 72.8(2)
C25 C35 H35 126.0
C45 C35 H35 126.0
Ti3 C35 H35 119.9
C55 C45 C35 108.8(4)
C55 C45 Ti3 72.8(2)
C35 C45 Ti3 72.9(2)
C55 C45 H45 125.6
C35 C45 H45 125.6
Ti3 C45 H45 120.4
C45 C55 C15 107.8(4)
C45 C55 Ti3 73.4(2)
C15 C55 Ti3 72.5(2)
C45 C55 H55 126.1
C15 C55 H55 126.1
Ti3 C55 H55 119.9
C56 C16 C26 108.8(6)
C56 C16 Ti4 73.4(3)
C26 C16 Ti4 73.1(3)
C56 C16 H16 125.6
C26 C16 H16 125.6
Ti4 C16 H16 119.7
C36 C26 C16 108.5(6)
C36 C26 Ti4 72.9(4)
C16 C26 Ti4 72.4(3)
C36 C26 H26 125.8
C16 C26 H26 125.8
Ti4 C26 H26 120.7
C26 C36 C46 107.9(6)
C26 C36 Ti4 73.3(3)
C46 C36 Ti4 71.8(3)
C26 C36 H36 126.1
C46 C36 H36 126.1
Ti4 C36 H36 120.6
C56 C46 C36 106.5(5)
C56 C46 Ti4 73.4(3)
C36 C46 Ti4 72.4(3)
C56 C46 H46 126.7
C36 C46 H46 126.7
Ti4 C46 H46 119.4
C16 C56 C46 108.3(5)
C16 C56 Ti4 72.4(3)
C46 C56 Ti4 72.1(3)
C16 C56 H56 125.8
C46 C56 H56 125.8
Ti4 C56 H56 121.3
C1D O1D Ti4 137.2(3)
C1D O1D Ti3 123.2(3)
Ti4 O1D Ti3 99.18(13)
O1D C1D C2D 113.2(5)
O1D C1D H1D1 108.9
C2D C1D H1D1 108.9
O1D C1D H1D2 108.9
C2D C1D H1D2 108.9
H1D1 C1D H1D2 107.7
C1D C2D H2D1 109.5
C1D C2D H2D2 109.5
H2D1 C2D H2D2 109.5
C1D C2D H2D3 109.5
H2D1 C2D H2D3 109.5
H2D2 C2D H2D3 109.5
C1EE O1E Ti4 115.7(7)
C1E O1E Ti4 142.7(4)
C1EE O1E Ti3 136.3(8)
C1E O1E Ti3 118.4(3)
Ti4 O1E Ti3 96.36(13)
O1E C1E C2E 107.8(6)
O1E C1E H1E1 110.1
C2E C1E H1E1 110.1
O1E C1E H1E2 110.1
C2E C1E H1E2 110.1
H1E1 C1E H1E2 108.5
C1E C2E H2E1 109.5
C1E C2E H2E2 109.5
H2E1 C2E H2E2 109.5
C1E C2E H2E3 109.5
H2E1 C2E H2E3 109.5
H2E2 C2E H2E3 109.5
O1E C1EE C2EE 103.4(14)
O1E C1EE H1E3 111.1
C2EE C1EE H1E3 111.1
O1E C1EE H1E4 111.1
C2EE C1EE H1E4 111.1
H1E3 C1EE H1E4 109.1
C1EE C2EE H2E4 109.5
C1EE C2EE H2E5 109.5
H2E4 C2EE H2E5 109.5
C1EE C2EE H2E6 109.5
H2E4 C2EE H2E6 109.5
H2E5 C2EE H2E6 109.5
C1F O1F Ti4 154.1(4)
O1F C1F C2F 110.4(5)
O1F C1F H1F1 109.6
C2F C1F H1F1 109.6
O1F C1F H1F2 109.6
C2F C1F H1F2 109.6
H1F1 C1F H1F2 108.1
C1F C2F H2F1 109.5
C1F C2F H2F2 109.5
H2F1 C2F H2F2 109.5
C1F C2F H2F3 109.5
H2F1 C2F H2F3 109.5
H2F2 C2F H2F3 109.5

loop_
_geom_bond_atom_site_label_1
_geom_bond_atom_site_label_2
_geom_bond_distance
Ga1 Cl3 2.1655(11)
Ga1 Cl4 2.1667(12)
Ga1 Cl2 2.1751(11)
Ga1 Cl1 2.1849(11)
Cl5 Ga2 2.1485(19)
Cl5 Ga22 2.250(15)
Cl5 Ga21 2.347(11)
Cl6 Ga21 1.869(14)
Cl6 Ga2 2.208(3)
Cl6 Ga22 2.25(2)
Ga2 Cl8 2.157(3)
Ga2 Cl7 2.180(3)
Ga21 Cl71 2.10(2)
Ga21 Cl81 2.169(19)
Ga22 Cl72 2.05(2)
Ga22 Cl82 2.33(2)
Ti1 O1B 2.146(3)
Ti1 O1A 2.151(3)
Ti1 C52 2.353(4)
Ti1 C11 2.358(4)
Ti1 C42 2.369(4)
Ti1 C12 2.369(4)
Ti1 C21 2.369(4)
Ti1 C51 2.374(4)
Ti1 C31 2.385(4)
Ti1 C41 2.387(4)
Ti1 C22 2.424(4)
Ti1 C32 2.430(4)
Ti2 O1C 1.757(3)
Ti2 O1B 1.891(3)
Ti2 O1A 1.894(3)
Ti2 C53 2.343(4)
Ti2 C43 2.350(4)
Ti2 C13 2.358(4)
Ti2 C23 2.364(4)
Ti2 C33 2.367(4)
C11 C21 1.403(6)
C11 C51 1.410(5)
C11 H11 0.9500
C21 C31 1.395(6)
C21 H21 0.9500
C31 C41 1.414(6)
C31 H31 0.9500
C41 C51 1.401(6)
C41 H41 0.9500
C51 H51 0.9500
C12 C22 1.414(6)
C12 C52 1.427(6)
C12 H12 0.9500
C22 C32 1.410(6)
C22 H22 0.9500
C32 C42 1.411(7)
C32 H32 0.9500
C42 C52 1.406(7)
C42 H42 0.9500
C52 H52 0.9500
C13 C23 1.398(6)
C13 C53 1.409(7)
C13 H13 0.9500
C23 C33 1.400(7)
C23 H23 0.9500
C33 C43 1.413(7)
C33 H33 0.9500
C43 C53 1.390(7)
C43 H43 0.9500
C53 H53 0.9500
O1A C1A 1.435(4)
C1A C2A 1.514(6)
C1A H1A1 0.9900
C1A H1A2 0.9900
C2A H2A1 0.9800
C2A H2A2 0.9800
C2A H2A3 0.9800
O1B C1B 1.445(4)
C1B C2B 1.499(6)
C1B H1B1 0.9900
C1B H1B2 0.9900
C2B H2B1 0.9800
C2B H2B2 0.9800
C2B H2B3 0.9800
O1C C1C 1.436(5)
C1C C2C 1.490(8)
C1C H1C1 0.9900
C1C H1C2 0.9900
C2C H2C1 0.9800
C2C H2C2 0.9800
C2C H2C3 0.9800
Ti3 O1D 2.153(3)
Ti3 O1E 2.160(3)
Ti3 C54 2.349(4)
Ti3 C14 2.364(4)
Ti3 C55 2.375(4)
Ti3 C15 2.376(4)
Ti3 C45 2.382(4)
Ti3 C35 2.383(4)
Ti3 C44 2.387(4)
Ti3 C25 2.388(4)
Ti3 C24 2.422(4)
Ti3 C34 2.442(4)
Ti4 O1F 1.777(4)
Ti4 O1D 1.861(3)
Ti4 O1E 1.944(4)
Ti4 C46 2.347(6)
Ti4 C16 2.351(6)
Ti4 C36 2.355(6)
Ti4 C26 2.360(6)
Ti4 C56 2.363(5)
C14 C54 1.400(7)
C14 C24 1.416(6)
C14 H14 0.9500
C24 C34 1.382(7)
C24 H24 0.9500
C34 C44 1.414(7)
C34 H34 0.9500
C44 C54 1.412(6)
C44 H44 0.9500
C54 H54 0.9500
C15 C25 1.409(6)
C15 C55 1.426(6)
C15 H15 0.9500
C25 C35 1.398(6)
C25 H25 0.9500
C35 C45 1.406(6)
C35 H35 0.9500
C45 C55 1.383(6)
C45 H45 0.9500
C55 H55 0.9500
C16 C56 1.387(8)
C16 C26 1.394(8)
C16 H16 0.9500
C26 C36 1.371(9)
C26 H26 0.9500
C36 C46 1.444(10)
C36 H36 0.9500
C46 C56 1.396(9)
C46 H46 0.9500
C56 H56 0.9500
O1D C1D 1.437(5)
C1D C2D 1.490(8)
C1D H1D1 0.9900
C1D H1D2 0.9900
C2D H2D1 0.9800
C2D H2D2 0.9800
C2D H2D3 0.9800
O1E C1EE 1.460(17)
O1E C1E 1.481(8)
C1E C2E 1.513(10)
C1E H1E1 0.9900
C1E H1E2 0.9900
C2E H2E1 0.9800
C2E H2E2 0.9800
C2E H2E3 0.9800
C1EE C2EE 1.54(3)
C1EE H1E3 0.9900
C1EE H1E4 0.9900
C2EE H2E4 0.9800
C2EE H2E5 0.9800
C2EE H2E6 0.9800
O1F C1F 1.413(7)
C1F C2F 1.514(10)
C1F H1F1 0.9900
C1F H1F2 0.9900
C2F H2F1 0.9800
C2F H2F2 0.9800
C2F H2F3 0.9800

loop_
_geom_hbond_atom_site_label_D
_geom_hbond_atom_site_label_H
_geom_hbond_atom_site_label_A
_geom_hbond_distance_DH
_geom_hbond_distance_HA
_geom_hbond_distance_DA
_geom_hbond_angle_DHA
_geom_hbond_site_symmetry_A
C2D H2D3 Cl2 0.98 2.74 3.617(7) 148.7 1_545
C1EE H1E3 Cl6 0.99 2.78 3.703(19) 155.2 3_666
C2F H2F3 Cl7 0.98 2.83 3.531(7) 129.1 4_676

loop_
_geom_torsion_atom_site_label_1
_geom_torsion_atom_site_label_2
_geom_torsion_atom_site_label_3
_geom_torsion_atom_site_label_4
_geom_torsion
C51 C11 C21 C31 0.4(4)
Ti1 C11 C21 C31 -65.2(3)
C51 C11 C21 Ti1 65.6(3)
C11 C21 C31 C41 -0.4(4)
Ti1 C21 C31 C41 -64.7(3)
C11 C21 C31 Ti1 64.3(3)
C21 C31 C41 C51 0.2(4)
Ti1 C31 C41 C51 -64.2(3)
C21 C31 C41 Ti1 64.4(3)
C31 C41 C51 C11 0.1(4)
Ti1 C41 C51 C11 -64.3(3)
C31 C41 C51 Ti1 64.4(3)
C21 C11 C51 C41 -0.3(4)
Ti1 C11 C51 C41 65.2(3)
C21 C11 C51 Ti1 -65.5(3)
C52 C12 C22 C32 -1.1(4)
Ti1 C12 C22 C32 64.0(3)
C52 C12 C22 Ti1 -65.1(3)
C12 C22 C32 C42 -0.1(4)
Ti1 C22 C32 C42 62.2(3)
C12 C22 C32 Ti1 -62.4(3)
C22 C32 C42 C52 1.3(4)
Ti1 C32 C42 C52 65.1(3)
C22 C32 C42 Ti1 -63.7(3)
C32 C42 C52 C12 -2.0(4)
Ti1 C42 C52 C12 65.2(3)
C32 C42 C52 Ti1 -67.2(3)
C22 C12 C52 C42 1.9(4)
Ti1 C12 C52 C42 -65.4(3)
C22 C12 C52 Ti1 67.3(3)
C53 C13 C23 C33 -0.1(5)
Ti2 C13 C23 C33 64.3(3)
C53 C13 C23 Ti2 -64.3(3)
C13 C23 C33 C43 0.1(5)
Ti2 C23 C33 C43 64.1(3)
C13 C23 C33 Ti2 -64.0(3)
C23 C33 C43 C53 -0.1(5)
Ti2 C33 C43 C53 64.6(3)
C23 C33 C43 Ti2 -64.6(3)
C33 C43 C53 C13 0.0(5)
Ti2 C43 C53 C13 65.1(3)
C33 C43 C53 Ti2 -65.0(3)
C23 C13 C53 C43 0.0(5)
Ti2 C13 C53 C43 -65.0(3)
C23 C13 C53 Ti2 65.0(3)
O1C Ti2 O1A C1A 87.7(4)
O1B Ti2 O1A C1A -167.3(3)
C53 Ti2 O1A C1A -79.7(4)
C43 Ti2 O1A C1A -48.1(5)
C13 Ti2 O1A C1A -61.2(4)
C23 Ti2 O1A C1A -26.8(4)
C33 Ti2 O1A C1A -10.6(4)
Ti1 Ti2 O1A C1A -174.1(4)
O1C Ti2 O1A Ti1 -98.14(14)
O1B Ti2 O1A Ti1 6.82(12)
C53 Ti2 O1A Ti1 94.42(16)
C43 Ti2 O1A Ti1 126.1(3)
C13 Ti2 O1A Ti1 112.95(14)
C23 Ti2 O1A Ti1 147.36(14)
C33 Ti2 O1A Ti1 163.51(14)
Ti2 O1A C1A C2A -57.8(5)
Ti1 O1A C1A C2A 129.4(3)
O1C Ti2 O1B C1B -83.1(4)
O1A Ti2 O1B C1B 169.0(4)
C53 Ti2 O1B C1B 48.5(4)
C43 Ti2 O1B C1B 18.8(4)
C13 Ti2 O1B C1B 79.3(4)
C23 Ti2 O1B C1B 78.1(4)
C33 Ti2 O1B C1B 21.7(5)
Ti1 Ti2 O1B C1B 175.9(4)
O1C Ti2 O1B Ti1 101.02(14)
O1A Ti2 O1B Ti1 -6.84(12)
C53 Ti2 O1B Ti1 -127.42(15)
C43 Ti2 O1B Ti1 -157.08(14)
C13 Ti2 O1B Ti1 -96.61(14)
C23 Ti2 O1B Ti1 -97.8(2)
C33 Ti2 O1B Ti1 -154.2(2)
Ti2 O1B C1B C2B 46.7(5)
Ti1 O1B C1B C2B -138.2(3)
O1B Ti2 O1C C1C 132.3(8)
O1A Ti2 O1C C1C -135.1(8)
C53 Ti2 O1C C1C 30.7(9)
C43 Ti2 O1C C1C 22.4(8)
C13 Ti2 O1C C1C -17.7(9)
C23 Ti2 O1C C1C -34.9(8)
C33 Ti2 O1C C1C -11.2(8)
Ti1 Ti2 O1C C1C 178.2(8)
Ti2 O1C C1C C2C 105.7(8)
C54 C14 C24 C34 0.6(5)
Ti3 C14 C24 C34 -65.0(3)
C54 C14 C24 Ti3 65.6(3)
C14 C24 C34 C44 0.6(5)
Ti3 C24 C34 C44 -62.0(3)
C14 C24 C34 Ti3 62.6(3)
C24 C34 C44 C54 -1.5(5)
Ti3 C34 C44 C54 -64.7(3)
C24 C34 C44 Ti3 63.2(3)
C24 C14 C54 C44 -1.5(5)
Ti3 C14 C54 C44 66.1(3)
C24 C14 C54 Ti3 -67.6(3)
C34 C44 C54 C14 1.9(5)
Ti3 C44 C54 C14 -65.5(3)
C34 C44 C54 Ti3 67.4(3)
C55 C15 C25 C35 -0.6(4)
Ti3 C15 C25 C35 64.5(3)
C55 C15 C25 Ti3 -65.0(3)
C15 C25 C35 C45 0.8(4)
Ti3 C25 C35 C45 64.9(3)
C15 C25 C35 Ti3 -64.2(3)
C25 C35 C45 C55 -0.7(5)
Ti3 C35 C45 C55 64.5(3)
C25 C35 C45 Ti3 -65.2(3)
C35 C45 C55 C15 0.3(5)
Ti3 C45 C55 C15 64.8(3)
C35 C45 C55 Ti3 -64.5(3)
C25 C15 C55 C45 0.1(5)
Ti3 C15 C55 C45 -65.4(3)
C25 C15 C55 Ti3 65.5(3)
C56 C16 C26 C36 0.8(7)
Ti4 C16 C26 C36 -64.5(4)
C56 C16 C26 Ti4 65.2(4)
C16 C26 C36 C46 0.2(7)
Ti4 C26 C36 C46 -64.0(4)
C16 C26 C36 Ti4 64.2(4)
C26 C36 C46 C56 -1.1(7)
Ti4 C36 C46 C56 -66.0(4)
C26 C36 C46 Ti4 65.0(4)
C26 C16 C56 C46 -1.4(7)
Ti4 C16 C56 C46 63.6(4)
C26 C16 C56 Ti4 -65.1(4)
C36 C46 C56 C16 1.5(7)
Ti4 C46 C56 C16 -63.8(4)
C36 C46 C56 Ti4 65.3(4)
O1F Ti4 O1D C1D 85.6(4)
O1E Ti4 O1D C1D -165.2(4)
C46 Ti4 O1D C1D -33.1(6)
C16 Ti4 O1D C1D -33.3(4)
C36 Ti4 O1D C1D -79.9(5)
C26 Ti4 O1D C1D -67.3(4)
C56 Ti4 O1D C1D -10.9(5)
Ti3 Ti4 O1D C1D -172.8(5)
O1F Ti4 O1D Ti3 -101.65(16)
O1E Ti4 O1D Ti3 7.64(14)
C46 Ti4 O1D Ti3 139.7(4)
C16 Ti4 O1D Ti3 139.50(18)
C36 Ti4 O1D Ti3 92.9(2)
C26 Ti4 O1D Ti3 105.51(17)
C56 Ti4 O1D Ti3 161.91(17)
Ti4 O1D C1D C2D -45.8(6)
Ti3 O1D C1D C2D 142.7(4)
Ti4 O1E C1E C2E 60.3(9)
Ti3 O1E C1E C2E -143.1(5)
Ti4 O1E C1EE C2EE -148.7(10)
Ti3 O1E C1EE C2EE 78.3(16)
O1D Ti4 O1F C1F -116.7(9)
O1E Ti4 O1F C1F 150.2(9)
C46 Ti4 O1F C1F 35.6(10)
C16 Ti4 O1F C1F -17.8(10)
C36 Ti4 O1F C1F 49.4(10)
C26 Ti4 O1F C1F 10.3(11)
C56 Ti4 O1F C1F 1.3(9)
Ti3 Ti4 O1F C1F -162.6(9)
Ti4 O1F C1F C2F 88.2(10)
